data_2211876
loop_
_publ_author_name
'Kolandaivelu Saminathan'
'Kandasamy Sivakumar'

_publ_section_title
;
 Indole--picric acid (1/1)
;
_journal_coeditor_code LH2191
_journal_issue 1
_journal_name_full 'Acta Crystallographica Section E'
_journal_page_first o236
_journal_page_last o238
_journal_paper_doi 10.1107/S1600536806052512
_journal_volume 63
_journal_year 2007
_chemical_formula_iupac 'C8 H7 N, C6 H3 N3 O7'
_chemical_formula_moiety 'C8 H7 N, C6 H3 N3 O7'
_chemical_formula_sum 'C14 H10 N4 O7'
_chemical_formula_weight 346.26
_chemical_name_systematic
;
Indole--picric acid (1/1)
;
_space_group_IT_number 14
_symmetry_cell_setting monoclinic
_symmetry_space_group_name_Hall '-P 2ybc'
_symmetry_space_group_name_H-M 'P 1 21/c 1'
_atom_sites_solution_hydrogens geom
_atom_sites_solution_primary direct
_atom_sites_solution_secondary difmap
_audit_creation_method SHELXL-97
_cell_angle_alpha 90.00
_cell_angle_beta 94.912(19)
_cell_angle_gamma 90.00
_cell_formula_units_Z 4
_cell_length_a 13.4586(19)
_cell_length_b 6.723(3)
_cell_length_c 16.158(4)
_cell_measurement_reflns_used 25
_cell_measurement_temperature 293(2)
_cell_measurement_theta_max 20
_cell_measurement_theta_min 15
_cell_volume 1456.6(8)
_computing_cell_refinement 'CAD-4 EXPRESS'
_computing_data_collection 'CAD-4 EXPRESS (Enraf--Nonius, 1994)'
_computing_data_reduction 'XCAD4 (Harms & Wocadlo, 1995)'
_computing_molecular_graphics 'ORTEP-3 (Farrugia, 1997) and PLATON (Spek, 2003)'
_computing_publication_material SHELXL97
_computing_structure_refinement 'SHELXL97 (Sheldrick, 1997)'
_computing_structure_solution 'SHELXS97 (Sheldrick, 1997)'
_diffrn_ambient_temperature 293(2)
_diffrn_measured_fraction_theta_full 1.000
_diffrn_measured_fraction_theta_max 1.000
_diffrn_measurement_device_type 'Enraf--Nonius CAD-4'
_diffrn_measurement_method \w--2\q
_diffrn_radiation_monochromator graphite
_diffrn_radiation_source 'fine-focus sealed tube'
_diffrn_radiation_type MoK\a
_diffrn_radiation_wavelength 0.71073
_diffrn_reflns_av_R_equivalents 0.0153
_diffrn_reflns_av_sigmaI/netI 0.0670
_diffrn_reflns_limit_h_max 15
_diffrn_reflns_limit_h_min 0
_diffrn_reflns_limit_k_max 7
_diffrn_reflns_limit_k_min 0
_diffrn_reflns_limit_l_max 19
_diffrn_reflns_limit_l_min -19
_diffrn_reflns_number 2659
_diffrn_reflns_theta_full 25.0
_diffrn_reflns_theta_max 24.97
_diffrn_reflns_theta_min 2.53
_diffrn_standards_decay_% 1
_diffrn_standards_interval_count 100
_diffrn_standards_number 2
_exptl_absorpt_coefficient_mu 0.130
_exptl_absorpt_correction_T_max 0.9999
_exptl_absorpt_correction_T_min 0.9888
_exptl_absorpt_correction_type psi-scan
_exptl_absorpt_process_details '(North <i>et al.</i>,  1968)'
_exptl_crystal_colour red
_exptl_crystal_density_diffrn 1.579
_exptl_crystal_density_method 'not measured'
_exptl_crystal_description needle
_exptl_crystal_F_000 712
_exptl_crystal_size_max 0.4
_exptl_crystal_size_mid 0.2
_exptl_crystal_size_min 0.2
_refine_diff_density_max 0.399
_refine_diff_density_min -0.236
_refine_ls_extinction_method none
_refine_ls_goodness_of_fit_ref 0.909
_refine_ls_hydrogen_treatment constr
_refine_ls_matrix_type full
_refine_ls_number_parameters 231
_refine_ls_number_reflns 2546
_refine_ls_number_restraints 1
_refine_ls_restrained_S_all 0.909
_refine_ls_R_factor_all 0.1928
_refine_ls_R_factor_gt 0.0692
_refine_ls_shift/su_max 0.000
_refine_ls_shift/su_mean 0.000
_refine_ls_structure_factor_coef Fsqd
_refine_ls_weighting_details 'calc w=1/[\s^2^(Fo^2^)+(0.1531P)^2^] where P=(Fo^2^+2Fc^2^)/3'
_refine_ls_weighting_scheme calc
_refine_ls_wR_factor_gt 0.2123
_refine_ls_wR_factor_ref 0.2711
_reflns_number_gt 816
_reflns_number_total 2546
_reflns_threshold_expression I>2\s(I)
_cod_data_source_file lh2191.cif
_cod_data_source_block I
_cod_original_cell_volume 1456.7(8)
_cod_original_sg_symbol_H-M 'P 21/c'
_cod_database_code 2211876
_cod_database_fobs_code 2211876

loop_
_symmetry_equiv_pos_as_xyz
'x, y, z'
'-x, y+1/2, -z+1/2'
'-x, -y, -z'
'x, -y-1/2, z-1/2'

loop_
_atom_site_type_symbol
_atom_site_label
_atom_site_fract_x
_atom_site_fract_y
_atom_site_fract_z
_atom_site_U_iso_or_equiv
_atom_site_adp_type
_atom_site_calc_flag
_atom_site_refinement_flags
_atom_site_occupancy
_atom_site_disorder_assembly
_atom_site_disorder_group
O O2 0.9954(3) 0.6384(8) 0.3538(3) 0.132(2) Uani d . 1 . .
O O3 0.9088(3) 0.5860(8) 0.2402(3) 0.1146(17) Uani d . 1 . .
O O4 0.5585(4) 0.5859(12) 0.2248(4) 0.187(3) Uani d . 1 . .
O O5 0.4805(4) 0.6338(11) 0.3266(4) 0.180(3) Uani d . 1 . .
O O6 0.6683(7) 0.6280(10) 0.6028(4) 0.186(4) Uani d . 1 . .
O O7 0.8263(6) 0.6326(9) 0.6088(3) 0.164(3) Uani d . 1 . .
N N1 0.9188(4) 0.6158(7) 0.3144(3) 0.0759(12) Uani d . 1 . .
N N2 0.5562(4) 0.6100(9) 0.2968(4) 0.0960(17) Uani d . 1 . .
N N3 0.7418(8) 0.6266(9) 0.5726(3) 0.119(2) Uani d . 1 . .
C C1 0.8306(3) 0.6201(7) 0.4414(3) 0.0608(13) Uani d D 1 . .
H H5' 0.8919 0.6209 0.4727 0.073 Uiso calc PR 0.50 A 1
O O1 0.9103(5) 0.6204(14) 0.4914(5) 0.0961(17) Uani d PD 0.50 B 2
H H1 0.9593 0.6254 0.4646 0.144 Uiso calc PR 0.50 B 2
C C2 0.8259(3) 0.6157(7) 0.3572(3) 0.0512(11) Uani d . 1 B .
C C3 0.7366(3) 0.6136(6) 0.3097(3) 0.0515(11) Uani d . 1 . .
H H3 0.7349 0.6108 0.2520 0.062 Uiso calc R 1 B .
C C4 0.6500(3) 0.6158(7) 0.3481(3) 0.0536(11) Uani d . 1 B .
C C5 0.6509(4) 0.6177(8) 0.4336(4) 0.0698(15) Uani d D 1 . .
H H5 0.5921 0.6154 0.4599 0.084 Uiso calc PR 0.50 B 1
O O1' 0.5742(5) 0.6155(15) 0.4771(5) 0.0961(17) Uani d PD 0.50 B 2
H H1' 0.5932 0.6105 0.5266 0.144 Uiso calc PR 0.50 B 2
C C6 0.7447(5) 0.6233(7) 0.4791(3) 0.0664(14) Uani d . 1 B .
N N4 0.2733(4) 0.6127(6) 0.1969(3) 0.0819(14) Uani d . 1 . .
H H4 0.3211 0.6082 0.2357 0.098 Uiso calc R 1 . .
C C7 0.1746(5) 0.6148(9) 0.2074(4) 0.0861(17) Uani d . 1 . .
H H7 0.1496 0.6126 0.2593 0.103 Uiso calc R 1 . .
C C8 0.1178(5) 0.6204(8) 0.1379(4) 0.0781(16) Uani d . 1 . .
H H8 0.0485 0.6226 0.1312 0.094 Uiso calc R 1 . .
C C9 0.1872(4) 0.6226(7) 0.0726(4) 0.0733(15) Uani d . 1 . .
C C10 0.1728(6) 0.6264(8) -0.0118(5) 0.110(3) Uani d . 1 . .
H H10 0.1094 0.6302 -0.0397 0.132 Uiso calc R 1 . .
C C11 0.2606(8) 0.6241(10) -0.0542(4) 0.100(2) Uani d . 1 . .
H H11 0.2541 0.6246 -0.1120 0.120 Uiso calc R 1 . .
C C12 0.3545(6) 0.6212(9) -0.0144(4) 0.094(2) Uani d . 1 . .
H H12 0.4095 0.6213 -0.0456 0.113 Uiso calc R 1 . .
C C13 0.3690(4) 0.6181(7) 0.0700(4) 0.0744(15) Uani d . 1 . .
H H13 0.4324 0.6156 0.0978 0.089 Uiso calc R 1 . .
C C14 0.2836(3) 0.6189(7) 0.1114(3) 0.0541(11) Uani d . 1 . .

loop_
_atom_site_aniso_label
_atom_site_aniso_U_11
_atom_site_aniso_U_22
_atom_site_aniso_U_33
_atom_site_aniso_U_12
_atom_site_aniso_U_13
_atom_site_aniso_U_23
O2 0.059(2) 0.184(5) 0.154(4) -0.002(3) 0.007(3) 0.001(4)
O3 0.106(3) 0.138(5) 0.107(3) -0.001(3) 0.049(3) 0.001(3)
O4 0.117(4) 0.294(10) 0.139(5) 0.003(5) -0.055(4) -0.019(6)
O5 0.062(3) 0.299(9) 0.178(5) 0.012(5) -0.001(3) -0.001(6)
O6 0.346(11) 0.112(4) 0.124(5) -0.030(6) 0.152(6) -0.017(4)
O7 0.296(8) 0.118(4) 0.068(3) 0.028(5) -0.038(4) -0.010(3)
N1 0.074(3) 0.063(3) 0.092(3) 0.007(3) 0.017(3) 0.006(3)
N2 0.067(3) 0.105(4) 0.112(4) -0.007(4) -0.016(3) 0.009(4)
N3 0.245(9) 0.043(3) 0.067(4) 0.003(6) 0.004(5) 0.006(4)
C1 0.066(3) 0.041(3) 0.072(3) -0.004(3) -0.012(3) 0.002(3)
O1 0.084(3) 0.089(4) 0.112(4) 0.005(4) -0.008(3) 0.011(5)
C2 0.057(3) 0.041(3) 0.057(3) 0.000(3) 0.009(2) 0.002(3)
C3 0.071(3) 0.033(2) 0.050(2) 0.008(3) 0.001(2) 0.002(3)
C4 0.054(3) 0.037(3) 0.070(3) -0.003(3) 0.003(2) 0.002(3)
C5 0.078(3) 0.041(3) 0.099(4) -0.003(3) 0.050(3) 0.001(4)
O1' 0.084(3) 0.089(4) 0.112(4) 0.005(4) -0.008(3) 0.011(5)
C6 0.120(5) 0.034(3) 0.045(3) 0.000(4) 0.005(3) 0.003(3)
N4 0.116(4) 0.058(3) 0.071(3) 0.008(3) -0.002(3) -0.001(3)
C7 0.107(5) 0.061(4) 0.095(5) 0.012(4) 0.039(4) 0.006(4)
C8 0.081(4) 0.042(3) 0.116(5) -0.003(3) 0.035(4) 0.001(4)
C9 0.089(4) 0.030(3) 0.097(4) 0.002(3) -0.017(3) -0.001(4)
C10 0.161(7) 0.038(3) 0.119(6) 0.000(5) -0.054(5) 0.002(4)
C11 0.183(7) 0.061(4) 0.058(4) -0.001(6) 0.024(5) -0.004(4)
C12 0.147(6) 0.049(3) 0.096(5) 0.000(5) 0.066(4) 0.001(4)
C13 0.079(3) 0.048(3) 0.100(5) 0.000(3) 0.027(3) -0.006(4)
C14 0.071(3) 0.036(2) 0.054(3) 0.009(3) -0.002(2) 0.001(3)

loop_
_atom_type_symbol
_atom_type_description
_atom_type_scat_dispersion_real
_atom_type_scat_dispersion_imag
_atom_type_scat_source
C C 0.0033 0.0016 'International Tables Vol C Tables 4.2.6.8 and 6.1.1.4'
H H 0.0000 0.0000 'International Tables Vol C Tables 4.2.6.8 and 6.1.1.4'
N N 0.0061 0.0033 'International Tables Vol C Tables 4.2.6.8 and 6.1.1.4'
O O 0.0106 0.0060 'International Tables Vol C Tables 4.2.6.8 and 6.1.1.4'

loop_
_geom_angle_atom_site_label_1
_geom_angle_atom_site_label_2
_geom_angle_atom_site_label_3
_geom_angle
O2 N1 O3 125.2(5)
O2 N1 C2 119.0(5)
O3 N1 C2 115.7(5)
O5 N2 O4 121.4(6)
O5 N2 C4 120.3(7)
O4 N2 C4 118.3(6)
O6 N3 O7 126.5(8)
O6 N3 C6 121.6(9)
O7 N3 C6 111.9(8)
O1 C1 C6 114.6(6)
O1 C1 C2 126.5(6)
C6 C1 C2 118.9(4)
C6 C1 H5' 120.5
C2 C1 H5' 120.5
C1 O1 H1 109.5
C1 C2 C3 121.7(4)
C1 C2 N1 119.9(4)
C3 C2 N1 118.3(4)
C4 C3 C2 119.1(4)
C4 C3 H3 120.4
C2 C3 H3 120.4
C3 C4 C5 121.4(4)
C3 C4 N2 118.3(5)
C5 C4 N2 120.3(5)
O1' C5 C4 127.1(6)
O1' C5 C6 115.9(6)
C4 C5 C6 117.0(5)
C4 C5 H5 121.5
C6 C5 H5 121.5
C5 O1' H1' 109.5
C1 C6 C5 121.8(4)
C1 C6 N3 123.0(6)
C5 C6 N3 115.1(6)
C7 N4 C14 107.8(5)
C7 N4 H4 126.1
C14 N4 H4 126.1
C8 C7 N4 113.7(6)
C8 C7 H7 123.2
N4 C7 H7 123.2
C7 C8 C9 104.9(5)
C7 C8 H8 127.6
C9 C8 H8 127.6
C10 C9 C14 120.0(6)
C10 C9 C8 132.4(6)
C14 C9 C8 107.6(5)
C9 C10 C11 115.6(6)
C9 C10 H10 122.2
C11 C10 H10 122.2
C12 C11 C10 123.2(6)
C12 C11 H11 118.4
C10 C11 H11 118.4
C13 C12 C11 121.3(6)
C13 C12 H12 119.4
C11 C12 H12 119.4
C12 C13 C14 115.6(5)
C12 C13 H13 122.2
C14 C13 H13 122.2
C13 C14 C9 124.4(5)
C13 C14 N4 129.5(5)
C9 C14 N4 106.1(5)

loop_
_geom_bond_atom_site_label_1
_geom_bond_atom_site_label_2
_geom_bond_distance
_geom_bond_publ_flag
O2 N1 1.174(5) ?
O3 N1 1.211(6) ?
O4 N2 1.178(7) ?
O5 N2 1.175(7) ?
O6 N3 1.141(10) ?
O7 N3 1.234(9) ?
N1 C2 1.480(6) y
N2 C4 1.450(6) y
N3 C6 1.514(7) y
C1 O1 1.286(7) y
C1 C6 1.353(7) ?
C1 C2 1.358(6) ?
C1 H5' 0.9300 ?
O1 H1 0.8200 ?
C2 C3 1.369(6) ?
C3 C4 1.367(6) ?
C3 H3 0.9300 ?
C4 C5 1.380(7) ?
C5 O1' 1.298(7) y
C5 C6 1.406(7) ?
C5 H5 0.9300 ?
O1' H1' 0.8200 ?
N4 C7 1.353(7) y
N4 C14 1.400(6) y
N4 H4 0.8600 ?
C7 C8 1.303(8) ?
C7 H7 0.9300 ?
C8 C9 1.468(7) ?
C8 H8 0.9300 ?
C9 C10 1.361(8) ?
C9 C14 1.392(7) ?
C10 C11 1.417(10) ?
C10 H10 0.9300 ?
C11 C12 1.369(9) ?
C11 H11 0.9300 ?
C12 C13 1.360(8) ?
C12 H12 0.9300 ?
C13 C14 1.379(6) ?
C13 H13 0.9300 ?

loop_
_geom_hbond_atom_site_label_D
_geom_hbond_atom_site_label_H
_geom_hbond_atom_site_label_A
_geom_hbond_site_symmetry_A
_geom_hbond_distance_DH
_geom_hbond_distance_HA
_geom_hbond_distance_DA
_geom_hbond_angle_DHA
N4 H4 O5 . 0.86 2.50 3.346(7) 167.7
C13 H13 O4 . 0.93 2.56 3.423(8) 155.3
C7 H7 O2 1_455 0.93 2.69 3.524(8) 150.2
C8 H8 O3 1_455 0.93 2.70 3.391(7) 132.1
O1 H1 O2 . 0.82 1.90 2.590(6) 142
O1' H1' O6 . 0.82 1.53 2.302(6) 156

loop_
_geom_torsion_atom_site_label_1
_geom_torsion_atom_site_label_2
_geom_torsion_atom_site_label_3
_geom_torsion_atom_site_label_4
_geom_torsion
O1 C1 C2 C3 179.3(7)
C6 C1 C2 C3 -0.3(8)
O1 C1 C2 N1 -1.6(10)
C6 C1 C2 N1 178.9(5)
O2 N1 C2 C1 -7.0(8)
O3 N1 C2 C1 170.9(5)
O2 N1 C2 C3 172.1(6)
O3 N1 C2 C3 -10.0(8)
C1 C2 C3 C4 -0.1(7)
N1 C2 C3 C4 -179.2(4)
C2 C3 C4 C5 -0.8(7)
C2 C3 C4 N2 -178.9(5)
O5 N2 C4 C3 -171.6(7)
O4 N2 C4 C3 6.6(9)
O5 N2 C4 C5 10.3(10)
O4 N2 C4 C5 -171.6(7)
C3 C4 C5 O1' -178.4(7)
N2 C4 C5 O1' -0.3(11)
C3 C4 C5 C6 1.9(8)
N2 C4 C5 C6 180.0(5)
O1 C1 C6 C5 -178.1(7)
C2 C1 C6 C5 1.5(8)
O1 C1 C6 N3 -0.1(9)
C2 C1 C6 N3 179.5(5)
O1' C5 C6 C1 178.0(8)
C4 C5 C6 C1 -2.2(8)
O1' C5 C6 N3 -0.2(8)
C4 C5 C6 N3 179.6(5)
O6 N3 C6 C1 -179.5(7)
O7 N3 C6 C1 2.3(9)
O6 N3 C6 C5 -1.4(10)
O7 N3 C6 C5 -179.6(6)
C14 N4 C7 C8 0.5(7)
N4 C7 C8 C9 -0.1(7)
C7 C8 C9 C10 179.4(6)
C7 C8 C9 C14 -0.3(6)
C14 C9 C10 C11 0.6(8)
C8 C9 C10 C11 -179.0(6)
C9 C10 C11 C12 -0.9(10)
C10 C11 C12 C13 0.7(11)
C11 C12 C13 C14 -0.2(9)
C12 C13 C14 C9 0.0(8)
C12 C13 C14 N4 178.7(5)
C10 C9 C14 C13 -0.2(8)
C8 C9 C14 C13 179.5(5)
C10 C9 C14 N4 -179.1(5)
C8 C9 C14 N4 0.6(6)
C7 N4 C14 C13 -179.5(5)
C7 N4 C14 C9 -0.6(6)
